data_4500204
loop_
_publ_author_name
'Ji, Chang-Chun'
'Qin, Ling'
'Li, Yi-Zhi'
'Guo, Zi-Jian'
'Zheng, He-Gen'

_publ_section_title
;
 Effect of Different Imidazole Ancillary Ligands on Supramolecular
 Architectures of a Series of Zn(II) and Cd(II) Complexes with a Bent
 Dicarboxylate Ligand
;
_journal_issue 2
_journal_name_full 'Crystal Growth &amp; Design'
_journal_page_first 480
_journal_paper_doi 10.1021/cg101261f
_journal_volume 11
_journal_year 2011
_chemical_formula_moiety 'C74 H52 F12 N8 O8 Zn2, C3 H7 N O'
_chemical_formula_sum 'C77 H59 F12 N9 O9 Zn2'
_chemical_formula_weight 1613.07
_chemical_name_systematic
; 
 ? 
;
_space_group_IT_number 14
_symmetry_cell_setting monoclinic
_symmetry_space_group_name_Hall '-P 2ybc'
_symmetry_space_group_name_H-M 'P 1 21/c 1'
_atom_sites_solution_hydrogens geom
_atom_sites_solution_primary direct
_atom_sites_solution_secondary difmap
_audit_creation_method SHELXL-97
_cell_angle_alpha 90.00
_cell_angle_beta 112.87
_cell_angle_gamma 90.00
_cell_formula_units_Z 4
_cell_length_a 14.253(2)
_cell_length_b 29.965(5)
_cell_length_c 18.340(3)
_cell_measurement_reflns_used 4021
_cell_measurement_temperature 291(2)
_cell_measurement_theta_max 18.948
_cell_measurement_theta_min 2.369
_cell_volume 7217(2)
_computing_cell_refinement SMART
_computing_data_collection 'SMART (Bruker, 2000)'
_computing_data_reduction 'SAINT (Bruker, 2000)'
_computing_molecular_graphics SHELXTL
_computing_publication_material SHELXTL
_computing_structure_refinement SHELXTL
_computing_structure_solution 'SHELXTL (Bruker, 2000)'
_diffrn_ambient_temperature 291(2)
_diffrn_measured_fraction_theta_full 0.996
_diffrn_measured_fraction_theta_max 0.996
_diffrn_measurement_device_type 'Bruker Smart Apex CCD'
_diffrn_measurement_method 'phi and omega scans'
_diffrn_radiation_monochromator graphite
_diffrn_radiation_source 'fine-focus sealed tube'
_diffrn_radiation_type MoK\a
_diffrn_radiation_wavelength 0.71073
_diffrn_reflns_av_R_equivalents 0.0480
_diffrn_reflns_av_sigmaI/netI 0.0797
_diffrn_reflns_limit_h_max 17
_diffrn_reflns_limit_h_min -10
_diffrn_reflns_limit_k_max 36
_diffrn_reflns_limit_k_min -35
_diffrn_reflns_limit_l_max 20
_diffrn_reflns_limit_l_min -22
_diffrn_reflns_number 38676
_diffrn_reflns_theta_full 26.00
_diffrn_reflns_theta_max 26.00
_diffrn_reflns_theta_min 1.69
_exptl_absorpt_coefficient_mu 0.761
_exptl_absorpt_correction_T_max 0.846
_exptl_absorpt_correction_T_min 0.808
_exptl_absorpt_correction_type multi-scan
_exptl_absorpt_process_details 'SADABS; Bruker, 2000'
_exptl_crystal_colour colorless
_exptl_crystal_density_diffrn 1.485
_exptl_crystal_density_method 'not measured'
_exptl_crystal_description block
_exptl_crystal_F_000 3296
_exptl_crystal_size_max 0.28
_exptl_crystal_size_mid 0.24
_exptl_crystal_size_min 0.22
_refine_diff_density_max 0.403
_refine_diff_density_min -0.468
_refine_diff_density_rms 0.062
_refine_ls_extinction_method none
_refine_ls_goodness_of_fit_ref 1.037
_refine_ls_hydrogen_treatment constr
_refine_ls_matrix_type fullcycle
_refine_ls_number_parameters 984
_refine_ls_number_reflns 14144
_refine_ls_number_restraints 0
_refine_ls_restrained_S_all 1.037
_refine_ls_R_factor_all 0.0967
_refine_ls_R_factor_gt 0.0558
_refine_ls_shift/su_max 0.000
_refine_ls_shift/su_mean 0.000
_refine_ls_structure_factor_coef Fsqd
_refine_ls_weighting_details 'calc w=1/[\s^2^(Fo^2^)+(0.0565P)^2^+0.0000P] where P=(Fo^2^+2Fc^2^)/3'
_refine_ls_weighting_scheme calc
_refine_ls_wR_factor_gt 0.1130
_refine_ls_wR_factor_ref 0.1222
_reflns_number_gt 9667
_reflns_number_total 14144
_reflns_threshold_expression >2sigma(I)
_cod_data_source_file cg101261f_si_002.cif
_cod_data_source_block 3
_cod_depositor_comments
;
The following automatic conversions were performed:

'_symmetry_cell_setting' value 'Monoclinic' changed to 'monoclinic'
according to /home/saulius/struct/CIF-dictionaries/cif_core.dic
dictionary named 'cif_core.dic' version 2.4.1 from 2010-06-29.

Automatic conversion script
Id: cif_fix_values 1715 2011-07-08 13:25:40Z adriana 
;
_cod_original_sg_symbol_H-M 'P 21/c'
_cod_database_code 4500204

loop_
_symmetry_equiv_pos_as_xyz
'x, y, z'
'-x, y+1/2, -z+1/2'
'-x, -y, -z'
'x, -y-1/2, z-1/2'

loop_
_atom_site_label
_atom_site_type_symbol
_atom_site_fract_x
_atom_site_fract_y
_atom_site_fract_z
_atom_site_U_iso_or_equiv
_atom_site_adp_type
_atom_site_occupancy
_atom_site_symmetry_multiplicity
_atom_site_calc_flag
_atom_site_refinement_flags
C1 C -0.0594(3) 0.46731(11) 0.86059(17) 0.0353(7) Uani 1 1 d .
H1 H 0.0044 0.4793 0.8902 0.042 Uiso 1 1 calc R
C2 C -0.2001(3) 0.43067(11) 0.8258(2) 0.0436(8) Uani 1 1 d .
H2 H -0.2506 0.4116 0.8277 0.052 Uiso 1 1 calc R
C3 C -0.2057(3) 0.45365(13) 0.7632(2) 0.0529(9) Uani 1 1 d .
H3 H -0.2604 0.4545 0.7145 0.064 Uiso 1 1 calc R
C4 C -0.0826(3) 0.50788(11) 0.7345(2) 0.0426(8) Uani 1 1 d .
H4A H -0.0170 0.5208 0.7664 0.051 Uiso 1 1 calc R
H4B H -0.1318 0.5319 0.7159 0.051 Uiso 1 1 calc R
C5 C -0.0752(2) 0.48364(10) 0.66395(19) 0.0348(7) Uani 1 1 d .
C6 C -0.1312(3) 0.49778(12) 0.5900(2) 0.0468(9) Uani 1 1 d .
H6 H -0.1745 0.5221 0.5823 0.056 Uiso 1 1 calc R
C7 C -0.1248(3) 0.47647(12) 0.5260(2) 0.0468(9) Uani 1 1 d .
H7 H -0.1700 0.4851 0.4759 0.056 Uiso 1 1 calc R
C8 C -0.0543(3) 0.44241(11) 0.53077(19) 0.0383(7) Uani 1 1 d .
C9 C 0.0032(3) 0.42843(11) 0.60869(19) 0.0427(8) Uani 1 1 d .
H9 H 0.0495 0.4051 0.6178 0.051 Uiso 1 1 calc R
C10 C -0.0088(3) 0.44924(12) 0.6720(2) 0.0440(8) Uani 1 1 d .
H10 H 0.0304 0.4393 0.7228 0.053 Uiso 1 1 calc R
C11 C -0.0417(3) 0.42246(11) 0.46292(18) 0.0370(7) Uani 1 1 d .
C12 C -0.1049(3) 0.43421(12) 0.3829(2) 0.0459(8) Uani 1 1 d .
H12 H -0.1560 0.4552 0.3751 0.055 Uiso 1 1 calc R
C13 C -0.0954(3) 0.41718(11) 0.3194(2) 0.0444(8) Uani 1 1 d .
H13 H -0.1394 0.4262 0.2692 0.053 Uiso 1 1 calc R
C14 C -0.0204(3) 0.38601(11) 0.3274(2) 0.0398(8) Uani 1 1 d .
C15 C 0.0411(3) 0.37312(11) 0.4029(2) 0.0466(9) Uani 1 1 d .
H15 H 0.0909 0.3517 0.4094 0.056 Uiso 1 1 calc R
C16 C 0.0320(3) 0.39080(12) 0.4693(2) 0.0470(9) Uani 1 1 d .
H16 H 0.0759 0.3813 0.5192 0.056 Uiso 1 1 calc R
C17 C -0.0196(3) 0.36727(12) 0.2498(2) 0.0465(8) Uani 1 1 d .
H17A H -0.0868 0.3558 0.2181 0.056 Uiso 1 1 calc R
H17B H -0.0052 0.3913 0.2203 0.056 Uiso 1 1 calc R
C18 C 0.0343(3) 0.28863(10) 0.24259(18) 0.0365(7) Uani 1 1 d .
H18 H -0.0308 0.2764 0.2241 0.044 Uiso 1 1 calc R
C19 C 0.1979(3) 0.29581(12) 0.2832(2) 0.0466(8) Uani 1 1 d .
H19 H 0.2665 0.2889 0.2981 0.056 Uiso 1 1 calc R
C20 C 0.1595(3) 0.33729(13) 0.2873(2) 0.0499(9) Uani 1 1 d .
H20 H 0.1959 0.3637 0.3038 0.060 Uiso 1 1 calc R
C21 C -0.0545(3) 0.32312(11) 0.93198(19) 0.0404(8) Uani 1 1 d .
H21 H -0.0631 0.3332 0.8818 0.048 Uiso 1 1 calc R
C22 C -0.0391(3) 0.27751(12) 1.0299(2) 0.0451(8) Uani 1 1 d .
H22 H -0.0348 0.2519 1.0597 0.054 Uiso 1 1 calc R
C23 C -0.0374(3) 0.32116(12) 1.0537(2) 0.0425(8) Uani 1 1 d .
H23 H -0.0311 0.3306 1.1037 0.051 Uiso 1 1 calc R
C24 C -0.0474(3) 0.24010(12) 0.9023(2) 0.0497(9) Uani 1 1 d .
H24A H -0.0101 0.2480 0.8698 0.060 Uiso 1 1 calc R
H24B H -0.0119 0.2156 0.9364 0.060 Uiso 1 1 calc R
C25 C -0.1520(3) 0.22515(12) 0.8501(2) 0.0513(9) Uani 1 1 d .
C26 C -0.1939(3) 0.24598(12) 0.7787(2) 0.0459(8) Uani 1 1 d .
H26 H -0.1577 0.2679 0.7649 0.055 Uiso 1 1 calc R
C27 C -0.2908(3) 0.23415(11) 0.7270(2) 0.0478(9) Uani 1 1 d .
H27 H -0.3198 0.2485 0.6784 0.057 Uiso 1 1 calc R
C28 C -0.3487(3) 0.19930(12) 0.7476(2) 0.0543(10) Uani 1 1 d .
C29 C -0.2915(3) 0.17630(13) 0.8105(2) 0.0489(9) Uani 1 1 d .
H29 H -0.3188 0.1499 0.8205 0.059 Uiso 1 1 calc R
C30 C -0.1960(3) 0.18765(12) 0.8622(2) 0.0451(8) Uani 1 1 d .
H30 H -0.1615 0.1696 0.9056 0.054 Uiso 1 1 calc R
C31 C 0.5488(3) 0.18769(11) 0.6910(2) 0.0494(9) Uani 1 1 d .
C32 C 0.5212(3) 0.18638(12) 0.6095(2) 0.0510(9) Uani 1 1 d .
H32 H 0.5701 0.1910 0.5883 0.061 Uiso 1 1 calc R
C33 C 0.4206(3) 0.17818(12) 0.5597(2) 0.0467(8) Uani 1 1 d .
H33 H 0.4022 0.1773 0.5052 0.056 Uiso 1 1 calc R
C34 C 0.3476(3) 0.17130(11) 0.5914(2) 0.0456(9) Uani 1 1 d .
C35 C 0.3752(3) 0.17261(12) 0.6728(2) 0.0493(9) Uani 1 1 d .
H35 H 0.3263 0.1680 0.6940 0.059 Uiso 1 1 calc R
C36 C 0.4758(3) 0.18080(13) 0.7226(2) 0.0560(10) Uani 1 1 d .
H36 H 0.4942 0.1817 0.7772 0.067 Uiso 1 1 calc R
C37 C 0.2318(3) 0.16613(12) 0.5385(2) 0.0485(9) Uani 1 1 d .
H37A H 0.2045 0.1412 0.5576 0.058 Uiso 1 1 calc R
H37B H 0.1961 0.1928 0.5430 0.058 Uiso 1 1 calc R
C38 C 0.1885(3) 0.18900(12) 0.3981(2) 0.0440(8) Uani 1 1 d .
H38 H 0.1770 0.2190 0.4048 0.053 Uiso 1 1 calc R
C39 C 0.2076(3) 0.12725(13) 0.3435(2) 0.0589(11) Uani 1 1 d .
H39 H 0.2140 0.1069 0.3075 0.071 Uiso 1 1 calc R
C40 C 0.2225(3) 0.11879(13) 0.4201(2) 0.0612(12) Uani 1 1 d .
H40 H 0.2362 0.0910 0.4446 0.073 Uiso 1 1 calc R
C41 C 0.1379(2) 0.43337(10) 1.10443(18) 0.0327(7) Uani 1 1 d .
C42 C 0.2439(2) 0.45141(11) 1.13161(18) 0.0348(7) Uani 1 1 d .
C43 C 0.3094(3) 0.44638(11) 1.21023(19) 0.0381(7) Uani 1 1 d .
H43 H 0.2870 0.4323 1.2457 0.046 Uiso 1 1 calc R
C44 C 0.4065(2) 0.46201(11) 1.23535(18) 0.0365(7) Uani 1 1 d .
H44 H 0.4504 0.4574 1.2877 0.044 Uiso 1 1 calc R
C45 C 0.4428(2) 0.48520(11) 1.18395(18) 0.0350(7) Uani 1 1 d .
C46 C 0.3762(2) 0.48964(10) 1.10583(17) 0.0324(7) Uani 1 1 d .
H46 H 0.3982 0.5034 1.0698 0.039 Uiso 1 1 calc R
C47 C 0.2785(2) 0.47410(11) 1.08083(18) 0.0334(7) Uani 1 1 d .
H47 H 0.2343 0.4788 1.0286 0.040 Uiso 1 1 calc R
C48 C 0.5500(2) 0.50528(11) 1.21029(18) 0.0339(7) Uani 1 1 d .
C49 C 0.6157(2) 0.49591(11) 1.29790(18) 0.0349(7) Uani 1 1 d .
C50 C 0.5328(3) 0.55636(11) 1.1995(2) 0.0399(7) Uani 1 1 d .
C51 C 0.6115(2) 0.48615(10) 1.16327(18) 0.0335(7) Uani 1 1 d .
C52 C 0.6915(3) 0.50922(12) 1.1574(2) 0.0411(8) Uani 1 1 d .
H52 H 0.7057 0.5379 1.1780 0.049 Uiso 1 1 calc R
C53 C 0.7511(3) 0.49056(11) 1.12163(19) 0.0383(7) Uani 1 1 d .
H53 H 0.8063 0.5063 1.1197 0.046 Uiso 1 1 calc R
C54 C 0.7288(2) 0.44817(11) 1.08837(17) 0.0340(7) Uani 1 1 d .
C55 C 0.6442(3) 0.42535(12) 1.08983(19) 0.0423(8) Uani 1 1 d .
H55 H 0.6265 0.3977 1.0651 0.051 Uiso 1 1 calc R
C56 C 0.5861(3) 0.44395(11) 1.1284(2) 0.0418(8) Uani 1 1 d .
H56 H 0.5309 0.4284 1.1308 0.050 Uiso 1 1 calc R
C57 C 0.7914(3) 0.42670(12) 1.0470(2) 0.0391(7) Uani 1 1 d .
C58 C -0.0733(3) 0.17750(13) 0.1889(2) 0.0490(9) Uani 1 1 d .
C59 C -0.1813(3) 0.16373(13) 0.1390(2) 0.0465(9) Uani 1 1 d .
C60 C -0.2142(3) 0.16115(11) 0.0571(2) 0.0430(8) Uani 1 1 d .
H60 H -0.1698 0.1682 0.0327 0.052 Uiso 1 1 calc R
C61 C -0.3134(3) 0.14802(11) 0.0117(2) 0.0440(8) Uani 1 1 d .
H61 H -0.3353 0.1463 -0.0430 0.053 Uiso 1 1 calc R
C62 C -0.3797(3) 0.13746(11) 0.04817(19) 0.0381(7) Uani 1 1 d .
C63 C -0.3468(3) 0.14004(12) 0.1300(2) 0.0447(8) Uani 1 1 d .
H63 H -0.3912 0.1330 0.1544 0.054 Uiso 1 1 calc R
C64 C -0.2477(3) 0.15317(12) 0.1754(2) 0.0477(9) Uani 1 1 d .
H64 H -0.2257 0.1549 0.2302 0.057 Uiso 1 1 calc R
C65 C -0.4880(2) 0.11808(11) 0.00366(19) 0.0369(7) Uani 1 1 d .
C66 C -0.5302(3) 0.13048(12) -0.0834(2) 0.0454(9) Uani 1 1 d .
C67 C -0.4735(3) 0.06781(11) 0.0089(2) 0.0402(8) Uani 1 1 d .
C68 C -0.5645(3) 0.13569(11) 0.0373(2) 0.0389(7) Uani 1 1 d .
C69 C -0.6299(3) 0.10705(12) 0.0547(2) 0.0414(8) Uani 1 1 d .
H69 H -0.6301 0.0766 0.0452 0.050 Uiso 1 1 calc R
C70 C -0.6957(2) 0.12576(11) 0.0874(2) 0.0400(8) Uani 1 1 d .
H70 H -0.7366 0.1066 0.1022 0.048 Uiso 1 1 calc R
C71 C -0.7027(3) 0.17012(12) 0.09837(19) 0.0430(8) Uani 1 1 d .
C72 C -0.6390(3) 0.19718(11) 0.0762(2) 0.0424(8) Uani 1 1 d .
H72 H -0.6440 0.2279 0.0805 0.051 Uiso 1 1 calc R
C73 C -0.5696(3) 0.18113(11) 0.0485(2) 0.0454(8) Uani 1 1 d .
H73 H -0.5261 0.2005 0.0373 0.054 Uiso 1 1 calc R
C74 C -0.7726(3) 0.18766(13) 0.1346(2) 0.0487(9) Uani 1 1 d .
C75 C 0.6349(3) 0.32513(12) 0.8443(2) 0.0482(9) Uani 1 1 d .
H75A H 0.6649 0.3476 0.8839 0.072 Uiso 1 1 calc R
H75B H 0.6026 0.3391 0.7935 0.072 Uiso 1 1 calc R
H75C H 0.6870 0.3052 0.8431 0.072 Uiso 1 1 calc R
C76 C 0.4430(3) 0.30056(13) 0.8177(2) 0.0470(8) Uani 1 1 d .
H76A H 0.4094 0.2866 0.8481 0.070 Uiso 1 1 calc R
H76B H 0.4262 0.2849 0.7686 0.070 Uiso 1 1 calc R
H76C H 0.4209 0.3310 0.8072 0.070 Uiso 1 1 calc R
C77 C 0.5921(3) 0.27852(12) 0.9381(2) 0.0441(8) Uani 1 1 d .
H77 H 0.5505 0.2614 0.9556 0.053 Uiso 1 1 calc R
F1 F 0.62723(14) 0.45147(6) 1.31115(11) 0.0401(4) Uani 1 1 d .
F2 F 0.70851(15) 0.51269(6) 1.31950(11) 0.0449(5) Uani 1 1 d .
F3 F 0.57603(15) 0.51225(6) 1.34730(11) 0.0428(5) Uani 1 1 d .
F4 F 0.61903(15) 0.57986(6) 1.23867(11) 0.0445(5) Uani 1 1 d .
F5 F 0.50243(15) 0.56874(7) 1.12544(11) 0.0453(5) Uani 1 1 d .
F6 F 0.46582(15) 0.57086(6) 1.22914(12) 0.0467(5) Uani 1 1 d .
F7 F -0.52619(15) 0.17448(7) -0.09395(11) 0.0449(5) Uani 1 1 d .
F8 F -0.62737(16) 0.11887(7) -0.11944(11) 0.0519(5) Uani 1 1 d .
F9 F -0.48081(16) 0.11080(7) -0.12591(11) 0.0499(5) Uani 1 1 d .
F10 F -0.55776(16) 0.04602(6) -0.03845(11) 0.0480(5) Uani 1 1 d .
F11 F -0.40135(15) 0.05318(6) -0.01300(12) 0.0468(5) Uani 1 1 d .
F12 F -0.45351(15) 0.05300(6) 0.08184(11) 0.0449(5) Uani 1 1 d .
N1 N -0.1098(2) 0.43878(9) 0.88785(15) 0.0380(6) Uani 1 1 d .
N2 N -0.1145(2) 0.47619(9) 0.78390(15) 0.0363(6) Uani 1 1 d .
N3 N 0.0555(2) 0.33163(9) 0.26176(18) 0.0433(7) Uani 1 1 d .
N4 N 0.1177(2) 0.26584(9) 0.25336(18) 0.0424(7) Uani 1 1 d .
N5 N -0.0466(2) 0.34867(9) 0.99094(16) 0.0396(6) Uani 1 1 d .
N6 N -0.0484(2) 0.28008(10) 0.95354(17) 0.0507(8) Uani 1 1 d .
N7 N 0.2138(2) 0.15881(10) 0.45575(17) 0.0476(7) Uani 1 1 d .
N8 N 0.1815(2) 0.17124(10) 0.32939(18) 0.0490(7) Uani 1 1 d .
N9 N 0.5566(2) 0.29924(10) 0.86372(18) 0.0477(7) Uani 1 1 d .
O1 O 0.10866(18) 0.41347(7) 1.15100(14) 0.0418(5) Uani 1 1 d .
O2 O 0.08214(17) 0.43967(7) 1.03159(13) 0.0400(5) Uani 1 1 d .
O3 O 0.87749(16) 0.44448(7) 1.06144(12) 0.0343(5) Uani 1 1 d .
O4 O 0.75606(19) 0.39765(8) 0.99912(14) 0.0468(6) Uani 1 1 d .
O5 O -0.04626(18) 0.18132(8) 0.25916(14) 0.0450(6) Uani 1 1 d .
O6 O -0.01834(18) 0.18749(7) 0.15153(13) 0.0415(5) Uani 1 1 d .
O7 O -0.80502(19) 0.16275(8) 0.16934(14) 0.0463(6) Uani 1 1 d .
O8 O -0.7966(2) 0.22623(9) 0.12229(16) 0.0550(7) Uani 1 1 d .
O9 O 0.6864(2) 0.28507(8) 0.97964(14) 0.0486(6) Uani 1 1 d .
Zn1 Zn -0.05527(3) 0.415527(12) 0.99903(2) 0.03177(9) Uani 1 1 d .
Zn2 Zn 0.12149(3) 0.200668(14) 0.22297(2) 0.04210(11) Uani 1 1 d .

loop_
_atom_site_aniso_label
_atom_site_aniso_U_11
_atom_site_aniso_U_22
_atom_site_aniso_U_33
_atom_site_aniso_U_23
_atom_site_aniso_U_13
_atom_site_aniso_U_12
C1 0.0410(18) 0.0397(17) 0.0283(15) -0.0041(13) 0.0169(14) 0.0053(14)
C2 0.043(2) 0.0391(18) 0.0397(18) 0.0038(14) 0.0061(16) -0.0013(15)
C3 0.052(2) 0.059(2) 0.0388(19) 0.0010(17) 0.0076(17) -0.0143(18)
C4 0.049(2) 0.0385(18) 0.0392(18) 0.0017(14) 0.0163(16) 0.0016(15)
C5 0.0367(18) 0.0377(17) 0.0420(18) 0.0045(14) 0.0284(16) -0.0007(13)
C6 0.048(2) 0.046(2) 0.0408(19) -0.0063(15) 0.0102(16) 0.0225(16)
C7 0.042(2) 0.056(2) 0.0406(19) 0.0009(16) 0.0138(16) 0.0179(17)
C8 0.0382(19) 0.0426(18) 0.0345(17) -0.0003(14) 0.0145(15) 0.0034(14)
C9 0.057(2) 0.0351(17) 0.0386(17) 0.0192(14) 0.0214(17) 0.0217(15)
C10 0.048(2) 0.0460(19) 0.0365(18) 0.0105(15) 0.0148(16) 0.0165(16)
C11 0.0397(19) 0.0345(17) 0.0336(16) -0.0023(13) 0.0107(14) 0.0034(14)
C12 0.050(2) 0.042(2) 0.0422(19) 0.0040(15) 0.0145(17) 0.0118(16)
C13 0.045(2) 0.0427(19) 0.0392(18) -0.0023(15) 0.0092(16) 0.0120(16)
C14 0.046(2) 0.0370(17) 0.0387(18) 0.0065(14) 0.0189(16) 0.0077(15)
C15 0.054(2) 0.0367(19) 0.045(2) 0.0045(15) 0.0153(18) 0.0205(16)
C16 0.042(2) 0.045(2) 0.0436(19) -0.0033(15) 0.0057(16) 0.0116(16)
C17 0.048(2) 0.048(2) 0.044(2) 0.0009(16) 0.0189(18) 0.0104(16)
C18 0.045(2) 0.0353(17) 0.0284(15) 0.0004(12) 0.0138(15) 0.0018(14)
C19 0.039(2) 0.050(2) 0.047(2) -0.0145(16) 0.0131(16) -0.0030(15)
C20 0.044(2) 0.054(2) 0.049(2) -0.0273(17) 0.0153(17) -0.0041(17)
C21 0.043(2) 0.0405(18) 0.0325(17) -0.0063(14) 0.0092(15) 0.0003(15)
C22 0.045(2) 0.045(2) 0.0418(19) 0.0053(15) 0.0137(17) 0.0000(16)
C23 0.048(2) 0.048(2) 0.0451(19) 0.0035(16) 0.0330(17) 0.0008(16)
C24 0.042(2) 0.041(2) 0.055(2) -0.0083(16) 0.0063(17) 0.0043(15)
C25 0.046(2) 0.0382(19) 0.050(2) -0.0006(16) -0.0035(17) -0.0055(16)
C26 0.046(2) 0.049(2) 0.0420(19) 0.0005(16) 0.0155(17) -0.0141(16)
C27 0.054(2) 0.0411(19) 0.0376(18) 0.0015(15) 0.0066(17) -0.0111(16)
C28 0.058(2) 0.043(2) 0.045(2) 0.0057(16) 0.0015(18) -0.0174(18)
C29 0.049(2) 0.047(2) 0.051(2) 0.0118(17) 0.0195(18) -0.0099(17)
C30 0.042(2) 0.052(2) 0.046(2) 0.0063(16) 0.0224(17) 0.0037(16)
C31 0.045(2) 0.0361(18) 0.053(2) 0.0108(15) 0.0035(17) -0.0176(15)
C32 0.043(2) 0.048(2) 0.047(2) -0.0086(16) 0.0011(17) 0.0112(17)
C33 0.047(2) 0.045(2) 0.043(2) -0.0080(16) 0.0111(17) 0.0007(16)
C34 0.050(2) 0.0346(18) 0.045(2) 0.0126(15) 0.0104(17) -0.0112(15)
C35 0.048(2) 0.050(2) 0.045(2) 0.0032(16) 0.0132(17) -0.0240(17)
C36 0.050(2) 0.050(2) 0.057(2) 0.0008(18) 0.0083(19) -0.0235(18)
C37 0.053(2) 0.0352(18) 0.048(2) 0.0088(15) 0.0094(18) -0.0237(16)
C38 0.0405(19) 0.0420(19) 0.046(2) 0.0148(15) 0.0135(16) 0.0088(15)
C39 0.056(2) 0.047(2) 0.055(2) 0.0003(18) 0.001(2) 0.0261(19)
C40 0.057(3) 0.044(2) 0.044(2) 0.0065(16) -0.0215(19) 0.0072(18)
C41 0.0290(16) 0.0376(17) 0.0371(16) -0.0006(13) 0.0188(14) 0.0021(13)
C42 0.0351(17) 0.0420(18) 0.0294(16) 0.0039(13) 0.0146(14) -0.0012(14)
C43 0.0391(18) 0.0395(18) 0.0348(17) 0.0135(13) 0.0136(15) 0.0053(14)
C44 0.0373(18) 0.0436(18) 0.0278(15) 0.0101(13) 0.0115(14) 0.0002(14)
C45 0.0292(16) 0.0419(18) 0.0315(16) 0.0006(13) 0.0093(13) 0.0039(13)
C46 0.0324(17) 0.0366(16) 0.0280(15) 0.0057(12) 0.0117(13) -0.0040(13)
C47 0.0258(15) 0.0467(18) 0.0290(15) 0.0028(13) 0.0123(13) 0.0003(13)
C48 0.0254(16) 0.0443(18) 0.0301(16) 0.0005(13) 0.0087(13) 0.0063(13)
C49 0.0357(18) 0.0379(17) 0.0310(16) -0.0103(13) 0.0130(14) 0.0014(13)
C50 0.0413(19) 0.0416(18) 0.0401(18) -0.0047(14) 0.0193(16) 0.0009(15)
C51 0.0360(17) 0.0377(17) 0.0321(16) 0.0030(13) 0.0189(14) -0.0010(13)
C52 0.0288(17) 0.0454(19) 0.050(2) -0.0113(16) 0.0165(16) -0.0062(14)
C53 0.0365(18) 0.0440(19) 0.0400(18) 0.0014(14) 0.0208(15) -0.0044(14)
C54 0.0316(16) 0.0436(18) 0.0272(15) 0.0065(13) 0.0118(13) 0.0045(14)
C55 0.043(2) 0.0466(19) 0.0404(18) -0.0148(15) 0.0195(16) -0.0092(15)
C56 0.048(2) 0.0418(19) 0.0461(19) 0.0018(15) 0.0295(17) 0.0006(15)
C57 0.0348(19) 0.0428(18) 0.0397(18) -0.0028(15) 0.0144(16) -0.0016(14)
C58 0.046(2) 0.056(2) 0.042(2) 0.0071(17) 0.0133(17) 0.0013(17)
C59 0.051(2) 0.052(2) 0.0319(18) 0.0035(15) 0.0117(16) -0.0091(17)
C60 0.054(2) 0.0434(19) 0.0436(19) -0.0280(15) 0.0314(18) -0.0159(16)
C61 0.046(2) 0.047(2) 0.0427(19) -0.0289(16) 0.0218(16) -0.0122(16)
C62 0.0350(18) 0.0386(18) 0.0391(18) -0.0023(14) 0.0125(15) 0.0037(14)
C63 0.046(2) 0.0434(19) 0.0411(19) -0.0025(15) 0.0125(17) 0.0001(16)
C64 0.055(2) 0.050(2) 0.0357(18) -0.0049(15) 0.0153(17) -0.0212(18)
C65 0.0317(17) 0.0343(17) 0.0405(18) -0.0034(14) 0.0093(14) 0.0071(13)
C66 0.053(2) 0.044(2) 0.0369(18) -0.0189(15) 0.0140(17) -0.0155(16)
C67 0.049(2) 0.0378(18) 0.0421(19) -0.0198(14) 0.0262(17) -0.0078(15)
C68 0.0339(17) 0.0384(18) 0.0399(18) -0.0055(14) 0.0096(15) 0.0018(14)
C69 0.0324(18) 0.0443(19) 0.048(2) 0.0146(15) 0.0159(16) 0.0089(14)
C70 0.0282(17) 0.0442(19) 0.0431(19) 0.0079(15) 0.0088(15) 0.0042(14)
C71 0.047(2) 0.047(2) 0.0299(16) -0.0150(14) 0.0094(16) -0.0124(16)
C72 0.044(2) 0.0357(18) 0.047(2) -0.0132(15) 0.0163(16) -0.0017(15)
C73 0.045(2) 0.0344(18) 0.055(2) 0.0071(16) 0.0176(18) 0.0181(15)
C74 0.052(2) 0.046(2) 0.048(2) -0.0224(17) 0.0193(18) -0.0084(18)
C75 0.045(2) 0.050(2) 0.051(2) -0.0085(17) 0.0211(18) -0.0091(17)
C76 0.046(2) 0.054(2) 0.043(2) -0.0025(16) 0.0200(17) 0.0011(17)
C77 0.046(2) 0.0416(19) 0.0420(19) -0.0078(15) 0.0137(17) -0.0034(16)
F1 0.0371(10) 0.0369(10) 0.0447(11) 0.0140(8) 0.0140(9) 0.0099(8)
F2 0.0357(11) 0.0452(11) 0.0425(11) 0.0012(8) 0.0029(9) -0.0042(8)
F3 0.0500(12) 0.0490(11) 0.0361(10) -0.0183(8) 0.0240(9) -0.0021(9)
F4 0.0479(12) 0.0422(11) 0.0486(11) -0.0168(9) 0.0244(10) -0.0065(9)
F5 0.0445(12) 0.0470(11) 0.0434(11) 0.0161(9) 0.0161(9) 0.0023(9)
F6 0.0419(11) 0.0470(11) 0.0497(11) -0.0265(9) 0.0162(9) 0.0042(9)
F7 0.0435(11) 0.0491(11) 0.0443(11) 0.0147(9) 0.0193(9) 0.0103(9)
F8 0.0485(13) 0.0521(12) 0.0391(11) -0.0148(9) -0.0005(9) 0.0002(10)
F9 0.0528(13) 0.0521(12) 0.0406(11) -0.0148(9) 0.0137(10) -0.0049(10)
F10 0.0501(12) 0.0431(11) 0.0473(12) -0.0161(9) 0.0150(10) -0.0177(9)
F11 0.0468(12) 0.0465(11) 0.0475(11) -0.0166(9) 0.0188(10) 0.0137(9)
F12 0.0436(11) 0.0424(11) 0.0460(11) 0.0089(9) 0.0145(9) 0.0057(9)
N1 0.0366(15) 0.0504(17) 0.0290(14) 0.0010(11) 0.0148(12) 0.0035(12)
N2 0.0397(16) 0.0441(15) 0.0302(13) -0.0020(11) 0.0189(12) 0.0066(12)
N3 0.0473(18) 0.0404(16) 0.0514(17) 0.0032(13) 0.0293(15) 0.0012(13)
N4 0.0452(17) 0.0371(15) 0.0497(17) -0.0051(12) 0.0235(14) -0.0015(12)
N5 0.0432(16) 0.0384(15) 0.0422(16) -0.0026(12) 0.0221(14) 0.0006(12)
N6 0.056(2) 0.0439(17) 0.0402(17) -0.0080(13) 0.0049(15) -0.0010(14)
N7 0.0490(18) 0.0390(16) 0.0437(17) 0.0065(13) 0.0059(14) -0.0152(13)
N8 0.0471(18) 0.0460(17) 0.0460(17) 0.0028(13) 0.0096(14) 0.0100(14)
N9 0.0477(18) 0.0454(17) 0.0532(18) -0.0017(14) 0.0232(15) -0.0006(14)
O1 0.0393(13) 0.0431(13) 0.0492(14) 0.0101(10) 0.0237(11) -0.0092(10)
O2 0.0354(13) 0.0468(13) 0.0354(12) -0.0049(10) 0.0111(10) -0.0072(10)
O3 0.0277(11) 0.0418(12) 0.0353(12) -0.0028(9) 0.0144(10) -0.0016(9)
O4 0.0470(15) 0.0532(15) 0.0420(13) -0.0124(11) 0.0191(12) -0.0117(11)
O5 0.0404(13) 0.0488(14) 0.0421(14) 0.0005(11) 0.0119(11) -0.0144(11)
O6 0.0418(13) 0.0418(13) 0.0412(13) -0.0029(10) 0.0163(11) -0.0004(10)
O7 0.0441(14) 0.0445(14) 0.0447(14) -0.0009(11) 0.0113(12) 0.0064(11)
O8 0.0550(17) 0.0442(16) 0.0654(17) -0.0150(13) 0.0231(14) -0.0129(12)
O9 0.0465(15) 0.0512(15) 0.0454(14) -0.0055(11) 0.0148(12) -0.0110(12)
Zn1 0.02721(19) 0.0424(2) 0.02891(18) -0.00279(15) 0.01444(15) -0.00159(15)
Zn2 0.0398(2) 0.0403(2) 0.0420(2) -0.00094(17) 0.01133(18) 0.00641(17)

loop_
_atom_type_symbol
_atom_type_description
_atom_type_scat_dispersion_real
_atom_type_scat_dispersion_imag
_atom_type_scat_source
C C 0.0033 0.0016 'International Tables Vol C Tables 4.2.6.8 and 6.1.1.4'
H H 0.0000 0.0000 'International Tables Vol C Tables 4.2.6.8 and 6.1.1.4'
F F 0.0171 0.0103 'International Tables Vol C Tables 4.2.6.8 and 6.1.1.4'
N N 0.0061 0.0033 'International Tables Vol C Tables 4.2.6.8 and 6.1.1.4'
O O 0.0106 0.0060 'International Tables Vol C Tables 4.2.6.8 and 6.1.1.4'
Zn Zn 0.2839 1.4301 'International Tables Vol C Tables 4.2.6.8 and 6.1.1.4'

loop_
_geom_angle_atom_site_label_1
_geom_angle_atom_site_label_2
_geom_angle_atom_site_label_3
_geom_angle
_geom_angle_site_symmetry_1
_geom_angle_site_symmetry_3
N1 C1 N2 109.8(2) . .
N1 C1 H1 125.1 . .
N2 C1 H1 125.1 . .
C3 C2 N1 110.5(3) . .
C3 C2 H2 124.7 . .
N1 C2 H2 124.7 . .
C2 C3 N2 106.6(3) . .
C2 C3 H3 126.7 . .
N2 C3 H3 126.7 . .
N2 C4 C5 110.4(2) . .
N2 C4 H4A 109.6 . .
C5 C4 H4A 109.6 . .
N2 C4 H4B 109.6 . .
C5 C4 H4B 109.6 . .
H4A C4 H4B 108.1 . .
C6 C5 C10 117.4(3) . .
C6 C5 C4 119.7(3) . .
C10 C5 C4 122.8(3) . .
C5 C6 C7 120.3(3) . .
C5 C6 H6 119.8 . .
C7 C6 H6 119.8 . .
C6 C7 C8 124.5(3) . .
C6 C7 H7 117.7 . .
C8 C7 H7 117.7 . .
C9 C8 C7 113.5(3) . .
C9 C8 C11 122.0(3) . .
C7 C8 C11 124.5(3) . .
C10 C9 C8 120.2(3) . .
C10 C9 H9 119.9 . .
C8 C9 H9 119.9 . .
C5 C10 C9 123.7(3) . .
C5 C10 H10 118.2 . .
C9 C10 H10 118.2 . .
C16 C11 C12 114.1(3) . .
C16 C11 C8 123.4(3) . .
C12 C11 C8 122.5(3) . .
C13 C12 C11 124.5(3) . .
C13 C12 H12 117.8 . .
C11 C12 H12 117.8 . .
C12 C13 C14 120.3(3) . .
C12 C13 H13 119.8 . .
C14 C13 H13 119.8 . .
C15 C14 C13 117.4(3) . .
C15 C14 C17 126.8(3) . .
C13 C14 C17 115.6(3) . .
C14 C15 C16 122.6(3) . .
C14 C15 H15 118.7 . .
C16 C15 H15 118.7 . .
C15 C16 C11 121.1(3) . .
C15 C16 H16 119.5 . .
C11 C16 H16 119.5 . .
N3 C17 C14 113.3(3) . .
N3 C17 H17A 108.9 . .
C14 C17 H17A 108.9 . .
N3 C17 H17B 108.9 . .
C14 C17 H17B 108.9 . .
H17A C17 H17B 107.7 . .
N4 C18 N3 111.2(3) . .
N4 C18 H18 124.4 . .
N3 C18 H18 124.4 . .
C20 C19 N4 108.8(3) . .
C20 C19 H19 125.6 . .
N4 C19 H19 125.6 . .
C19 C20 N3 105.6(3) . .
C19 C20 H20 127.2 . .
N3 C20 H20 127.2 . .
N5 C21 N6 110.4(2) . .
N5 C21 H21 124.8 . .
N6 C21 H21 124.8 . .
N6 C22 C23 104.8(3) . .
N6 C22 H22 127.6 . .
C23 C22 H22 127.6 . .
C22 C23 N5 108.6(3) . .
C22 C23 H23 125.7 . .
N5 C23 H23 125.7 . .
C25 C24 N6 112.6(3) . .
C25 C24 H24A 109.1 . .
N6 C24 H24A 109.1 . .
C25 C24 H24B 109.1 . .
N6 C24 H24B 109.1 . .
H24A C24 H24B 107.8 . .
C30 C25 C26 118.9(3) . .
C30 C25 C24 123.9(3) . .
C26 C25 C24 115.8(3) . .
C25 C26 C27 119.3(3) . .
C25 C26 H26 120.3 . .
C27 C26 H26 120.3 . .
C26 C27 C28 121.1(3) . .
C26 C27 H27 119.4 . .
C28 C27 H27 119.4 . .
C29 C28 C27 112.3(3) . .
C29 C28 C31 126.9(3) . 1_455
C27 C28 C31 119.4(3) . 1_455
C28 C29 C30 126.0(3) . .
C28 C29 H29 117.0 . .
C30 C29 H29 117.0 . .
C25 C30 C29 119.7(3) . .
C25 C30 H30 120.1 . .
C29 C30 H30 120.1 . .
C32 C31 C36 120.0(3) . .
C32 C31 C28 123.7(4) . 1_655
C36 C31 C28 116.2(4) . 1_655
C31 C32 C33 120.0(4) . .
C31 C32 H32 120.0 . .
C33 C32 H32 120.0 . .
C34 C33 C32 120.0(3) . .
C34 C33 H33 120.0 . .
C32 C33 H33 120.0 . .
C35 C34 C33 120.0(3) . .
C35 C34 C37 117.3(3) . .
C33 C34 C37 122.5(3) . .
C34 C35 C36 120.0(4) . .
C34 C35 H35 120.0 . .
C36 C35 H35 120.0 . .
C35 C36 C31 120.0(4) . .
C35 C36 H36 120.0 . .
C31 C36 H36 120.0 . .
N7 C37 C34 112.2(3) . .
N7 C37 H37A 109.2 . .
C34 C37 H37A 109.2 . .
N7 C37 H37B 109.2 . .
C34 C37 H37B 109.2 . .
H37A C37 H37B 107.9 . .
N7 C38 N8 112.1(3) . .
N7 C38 H38 123.9 . .
N8 C38 H38 123.9 . .
C40 C39 N8 107.3(3) . .
C40 C39 H39 126.3 . .
N8 C39 H39 126.3 . .
C39 C40 N7 108.5(3) . .
C39 C40 H40 125.8 . .
N7 C40 H40 125.8 . .
O1 C41 O2 123.6(2) . .
O1 C41 C42 120.7(3) . .
O2 C41 C42 115.7(2) . .
C43 C42 C47 118.6(3) . .
C43 C42 C41 119.4(3) . .
C47 C42 C41 122.0(3) . .
C44 C43 C42 120.0(3) . .
C44 C43 H43 120.0 . .
C42 C43 H43 120.0 . .
C43 C44 C45 121.9(3) . .
C43 C44 H44 119.0 . .
C45 C44 H44 119.0 . .
C46 C45 C44 117.0(3) . .
C46 C45 C48 119.1(3) . .
C44 C45 C48 123.9(3) . .
C47 C46 C45 120.9(3) . .
C47 C46 H46 119.5 . .
C45 C46 H46 119.5 . .
C46 C47 C42 121.5(3) . .
C46 C47 H47 119.2 . .
C42 C47 H47 119.2 . .
C45 C48 C49 112.6(3) . .
C45 C48 C50 105.0(3) . .
C49 C48 C50 108.4(3) . .
C45 C48 C51 112.8(2) . .
C49 C48 C51 105.4(2) . .
C50 C48 C51 112.7(2) . .
F2 C49 F3 107.2(2) . .
F2 C49 F1 106.4(2) . .
F3 C49 F1 107.1(2) . .
F2 C49 C48 112.0(2) . .
F3 C49 C48 113.3(2) . .
F1 C49 C48 110.5(2) . .
F5 C50 F6 109.1(2) . .
F5 C50 F4 105.6(2) . .
F6 C50 F4 105.0(2) . .
F5 C50 C48 112.6(2) . .
F6 C50 C48 111.7(3) . .
F4 C50 C48 112.3(3) . .
C52 C51 C56 119.6(3) . .
C52 C51 C48 121.4(3) . .
C56 C51 C48 118.9(3) . .
C51 C52 C53 121.2(3) . .
C51 C52 H52 119.4 . .
C53 C52 H52 119.4 . .
C52 C53 C54 120.1(3) . .
C52 C53 H53 120.0 . .
C54 C53 H53 120.0 . .
C53 C54 C55 119.4(3) . .
C53 C54 C57 121.8(3) . .
C55 C54 C57 118.8(3) . .
C54 C55 C56 120.1(3) . .
C54 C55 H55 120.0 . .
C56 C55 H55 120.0 . .
C55 C56 C51 119.5(3) . .
C55 C56 H56 120.2 . .
C51 C56 H56 120.2 . .
O4 C57 O3 123.7(3) . .
O4 C57 C54 120.8(3) . .
O3 C57 C54 115.2(3) . .
O5 C58 O6 123.6(4) . .
O5 C58 C59 120.2(3) . .
O6 C58 C59 115.9(3) . .
C60 C59 C64 120.0(3) . .
C60 C59 C58 120.4(3) . .
C64 C59 C58 119.6(3) . .
C59 C60 C61 120.0(3) . .
C59 C60 H60 120.0 . .
C61 C60 H60 120.0 . .
C62 C61 C60 120.0(3) . .
C62 C61 H61 120.0 . .
C60 C61 H61 120.0 . .
C61 C62 C63 120.0(3) . .
C61 C62 C65 123.8(3) . .
C63 C62 C65 116.0(3) . .
C64 C63 C62 120.0(3) . .
C64 C63 H63 120.0 . .
C62 C63 H63 120.0 . .
C63 C64 C59 120.0(3) . .
C63 C64 H64 120.0 . .
C59 C64 H64 120.0 . .
C66 C65 C67 107.3(3) . .
C66 C65 C68 106.5(3) . .
C67 C65 C68 114.5(3) . .
C66 C65 C62 111.6(3) . .
C67 C65 C62 104.8(3) . .
C68 C65 C62 112.1(3) . .
F8 C66 F7 106.4(3) . .
F8 C66 F9 105.8(2) . .
F7 C66 F9 106.4(3) . .
F8 C66 C65 111.7(3) . .
F7 C66 C65 111.8(3) . .
F9 C66 C65 114.3(3) . .
F11 C67 F12 108.0(3) . .
F11 C67 F10 104.4(2) . .
F12 C67 F10 106.0(3) . .
F11 C67 C65 114.5(3) . .
F12 C67 C65 111.4(2) . .
F10 C67 C65 112.0(3) . .
C73 C68 C69 119.5(3) . .
C73 C68 C65 119.0(3) . .
C69 C68 C65 121.5(3) . .
C68 C69 C70 117.9(3) . .
C68 C69 H69 121.0 . .
C70 C69 H69 121.0 . .
C71 C70 C69 123.5(3) . .
C71 C70 H70 118.2 . .
C69 C70 H70 118.2 . .
C70 C71 C72 115.8(3) . .
C70 C71 C74 120.8(3) . .
C72 C71 C74 123.4(3) . .
C73 C72 C71 123.6(3) . .
C73 C72 H72 118.2 . .
C71 C72 H72 118.2 . .
C72 C73 C68 119.5(4) . .
C72 C73 H73 120.3 . .
C68 C73 H73 120.3 . .
O7 C74 O8 124.3(4) . .
O7 C74 C71 119.0(4) . .
O8 C74 C71 116.5(4) . .
N9 C75 H75A 109.5 . .
N9 C75 H75B 109.5 . .
H75A C75 H75B 109.5 . .
N9 C75 H75C 109.5 . .
H75A C75 H75C 109.5 . .
H75B C75 H75C 109.5 . .
N9 C76 H76A 109.5 . .
N9 C76 H76B 109.5 . .
H76A C76 H76B 109.5 . .
N9 C76 H76C 109.5 . .
H76A C76 H76C 109.5 . .
H76B C76 H76C 109.5 . .
O9 C77 N9 114.3(3) . .
O9 C77 H77 122.8 . .
N9 C77 H77 122.8 . .
C1 N1 C2 105.8(2) . .
C1 N1 Zn1 123.53(17) . .
C2 N1 Zn1 130.65(18) . .
C1 N2 C3 107.2(2) . .
C1 N2 C4 124.5(2) . .
C3 N2 C4 128.2(2) . .
C18 N3 C20 108.0(2) . .
C18 N3 C17 125.8(2) . .
C20 N3 C17 125.9(2) . .
C18 N4 C19 106.3(2) . .
C18 N4 Zn2 125.03(19) . .
C19 N4 Zn2 128.53(18) . .
C21 N5 C23 107.0(2) . .
C21 N5 Zn1 131.42(18) . .
C23 N5 Zn1 121.40(16) . .
C21 N6 C22 109.1(2) . .
C21 N6 C24 126.0(2) . .
C22 N6 C24 124.8(2) . .
C38 N7 C40 104.9(2) . .
C38 N7 C37 127.6(2) . .
C40 N7 C37 127.4(2) . .
C38 N8 C39 106.9(2) . .
C38 N8 Zn2 126.19(19) . .
C39 N8 Zn2 126.19(19) . .
C77 N9 C76 117.3(3) . .
C77 N9 C75 115.8(3) . .
C76 N9 C75 125.9(3) . .
C41 O2 Zn1 114.11(14) . .
C57 O3 Zn1 110.2(2) . 1_655
C58 O6 Zn2 111.8(2) . .
C74 O7 Zn2 106.8(2) . 1_455
O2 Zn1 O3 108.55(9) . 1_455
O2 Zn1 N1 97.40(10) . .
O3 Zn1 N1 110.88(10) 1_455 .
O2 Zn1 N5 107.95(11) . .
O3 Zn1 N5 122.75(10) 1_455 .
N1 Zn1 N5 106.34(11) . .
O6 Zn2 N8 120.13(12) . .
O6 Zn2 N4 104.40(11) . .
N8 Zn2 N4 101.65(12) . .
O6 Zn2 O7 98.36(10) . 1_655
N8 Zn2 O7 96.88(11) . 1_655
N4 Zn2 O7 137.67(11) . 1_655

loop_
_geom_bond_atom_site_label_1
_geom_bond_atom_site_label_2
_geom_bond_distance
_geom_bond_site_symmetry_2
C1 N1 1.333(3) .
C1 N2 1.344(3) .
C1 H1 0.9300 .
C2 C3 1.314(5) .
C2 N1 1.368(3) .
C2 H2 0.9300 .
C3 N2 1.381(4) .
C3 H3 0.9300 .
C4 N2 1.500(3) .
C4 C5 1.523(4) .
C4 H4A 0.9700 .
C4 H4B 0.9700 .
C5 C6 1.347(5) .
C5 C10 1.368(5) .
C6 C7 1.371(5) .
C6 H6 0.9300 .
C7 C8 1.410(5) .
C7 H7 0.9300 .
C8 C9 1.407(4) .
C8 C11 1.453(4) .
C9 C10 1.386(5) .
C9 H9 0.9300 .
C10 H10 0.9300 .
C11 C16 1.386(5) .
C11 C12 1.436(5) .
C12 C13 1.326(5) .
C12 H12 0.9300 .
C13 C14 1.384(5) .
C13 H13 0.9300 .
C14 C15 1.376(5) .
C14 C17 1.533(5) .
C15 C16 1.381(5) .
C15 H15 0.9300 .
C16 H16 0.9300 .
C17 N3 1.467(3) .
C17 H17A 0.9700 .
C17 H17B 0.9700 .
C18 N4 1.317(3) .
C18 N3 1.339(3) .
C18 H18 0.9300 .
C19 C20 1.372(5) .
C19 N4 1.388(4) .
C19 H19 0.9300 .
C20 N3 1.381(4) .
C20 H20 0.9300 .
C21 N5 1.294(3) .
C21 N6 1.342(3) .
C21 H21 0.9300 .
C22 N6 1.357(3) .
C22 C23 1.376(5) .
C22 H22 0.9300 .
C23 N5 1.380(3) .
C23 H23 0.9300 .
C24 C25 1.493(5) .
C24 N6 1.526(3) .
C24 H24A 0.9700 .
C24 H24B 0.9700 .
C25 C30 1.347(5) .
C25 C26 1.360(5) .
C26 C27 1.384(5) .
C26 H26 0.9300 .
C27 C28 1.467(5) .
C27 H27 0.9300 .
C28 C29 1.318(5) .
C28 C31 1.468(5) 1_455
C29 C30 1.366(5) .
C29 H29 0.9300 .
C30 H30 0.9300 .
C31 C32 1.390(5) .
C31 C36 1.390(6) .
C31 C28 1.468(5) 1_655
C32 C33 1.390(5) .
C32 H32 0.9300 .
C33 C34 1.390(5) .
C33 H33 0.9300 .
C34 C35 1.390(5) .
C34 C37 1.563(5) .
C35 C36 1.390(5) .
C35 H35 0.9300 .
C36 H36 0.9300 .
C37 N7 1.453(4) .
C37 H37A 0.9700 .
C37 H37B 0.9700 .
C38 N7 1.331(3) .
C38 N8 1.335(4) .
C38 H38 0.9300 .
C39 C40 1.360(6) .
C39 N8 1.367(4) .
C39 H39 0.9300 .
C40 N7 1.395(4) .
C40 H40 0.9300 .
C41 O1 1.239(3) .
C41 O2 1.275(3) .
C41 C42 1.496(4) .
C42 C43 1.388(4) .
C42 C47 1.389(4) .
C43 C44 1.360(5) .
C43 H43 0.9300 .
C44 C45 1.421(4) .
C44 H44 0.9300 .
C45 C46 1.384(4) .
C45 C48 1.535(4) .
C46 C47 1.367(4) .
C46 H46 0.9300 .
C47 H47 0.9300 .
C48 C49 1.539(4) .
C48 C50 1.550(5) .
C48 C51 1.559(3) .
C49 F2 1.324(3) .
C49 F3 1.334(3) .
C49 F1 1.352(3) .
C50 F5 1.308(3) .
C50 F6 1.342(3) .
C50 F4 1.355(3) .
C51 C52 1.373(4) .
C51 C56 1.400(5) .
C52 C53 1.378(5) .
C52 H52 0.9300 .
C53 C54 1.391(5) .
C53 H53 0.9300 .
C54 C55 1.396(5) .
C54 C57 1.520(4) .
C55 C56 1.397(5) .
C55 H55 0.9300 .
C56 H56 0.9300 .
C57 O4 1.200(4) .
C57 O3 1.268(4) .
C58 O5 1.198(4) .
C58 O6 1.261(4) .
C58 C59 1.511(5) .
C59 C60 1.390(5) .
C59 C64 1.390(5) .
C60 C61 1.390(5) .
C60 H60 0.9300 .
C61 C62 1.390(5) .
C61 H61 0.9300 .
C62 C63 1.390(5) .
C62 C65 1.551(5) .
C63 C64 1.390(5) .
C63 H63 0.9300 .
C64 H64 0.9300 .
C65 C66 1.518(5) .
C65 C67 1.519(5) .
C65 C68 1.539(5) .
C66 F8 1.328(4) .
C66 F7 1.337(4) .
C66 F9 1.370(4) .
C67 F11 1.316(4) .
C67 F12 1.331(4) .
C67 F10 1.346(4) .
C68 C73 1.383(5) .
C68 C69 1.393(5) .
C69 C70 1.411(5) .
C69 H69 0.9300 .
C70 C71 1.354(5) .
C70 H70 0.9300 .
C71 C72 1.391(5) .
C71 C74 1.491(5) .
C72 C73 1.362(5) .
C72 H72 0.9300 .
C73 H73 0.9300 .
C74 O7 1.186(4) .
C74 O8 1.202(5) .
C75 N9 1.511(4) .
C75 H75A 0.9600 .
C75 H75B 0.9600 .
C75 H75C 0.9600 .
C76 N9 1.508(5) .
C76 H76A 0.9600 .
C76 H76B 0.9600 .
C76 H76C 0.9600 .
C77 O9 1.276(4) .
C77 N9 1.401(5) .
C77 H77 0.9300 .
N1 Zn1 2.004(3) .
N4 Zn2 2.037(3) .
N5 Zn1 2.016(3) .
N8 Zn2 2.005(3) .
O2 Zn1 1.951(2) .
O3 Zn1 1.958(2) 1_655
O6 Zn2 1.953(2) .
O7 Zn2 2.039(2) 1_455
Zn1 O3 1.958(2) 1_455
Zn2 O7 2.039(2) 1_655

loop_
_geom_torsion_atom_site_label_1
_geom_torsion_atom_site_label_2
_geom_torsion_atom_site_label_3
_geom_torsion_atom_site_label_4
_geom_torsion
_geom_torsion_site_symmetry_1
_geom_torsion_site_symmetry_4
N1 C2 C3 N2 2.4(4) . .
N2 C4 C5 C6 122.3(3) . .
N2 C4 C5 C10 -61.9(4) . .
C10 C5 C6 C7 3.5(6) . .
C4 C5 C6 C7 179.5(3) . .
C5 C6 C7 C8 -7.0(6) . .
C6 C7 C8 C9 6.4(6) . .
C6 C7 C8 C11 -174.5(4) . .
C7 C8 C9 C10 -2.9(5) . .
C11 C8 C9 C10 178.0(3) . .
C6 C5 C10 C9 -0.2(6) . .
C4 C5 C10 C9 -176.2(3) . .
C8 C9 C10 C5 0.1(6) . .
C9 C8 C11 C16 -4.8(6) . .
C7 C8 C11 C16 176.2(4) . .
C9 C8 C11 C12 175.5(3) . .
C7 C8 C11 C12 -3.5(6) . .
C16 C11 C12 C13 -0.5(6) . .
C8 C11 C12 C13 179.3(4) . .
C11 C12 C13 C14 -0.3(6) . .
C12 C13 C14 C15 1.3(6) . .
C12 C13 C14 C17 177.6(4) . .
C13 C14 C15 C16 -1.6(6) . .
C17 C14 C15 C16 -177.3(4) . .
C14 C15 C16 C11 0.8(6) . .
C12 C11 C16 C15 0.2(5) . .
C8 C11 C16 C15 -179.5(4) . .
C15 C14 C17 N3 0.8(5) . .
C13 C14 C17 N3 -175.0(3) . .
N4 C19 C20 N3 1.8(4) . .
N6 C22 C23 N5 0.5(3) . .
N6 C24 C25 C30 -106.9(4) . .
N6 C24 C25 C26 87.2(4) . .
C30 C25 C26 C27 13.7(6) . .
C24 C25 C26 C27 -179.7(4) . .
C25 C26 C27 C28 -0.6(6) . .
C26 C27 C28 C29 -12.2(6) . .
C26 C27 C28 C31 -179.9(4) . 1_455
C27 C28 C29 C30 13.1(6) . .
C31 C28 C29 C30 179.7(4) 1_455 .
C26 C25 C30 C29 -13.5(6) . .
C24 C25 C30 C29 -179.0(4) . .
C28 C29 C30 C25 -0.9(6) . .
C36 C31 C32 C33 0.0(6) . .
C28 C31 C32 C33 -175.4(3) 1_655 .
C31 C32 C33 C34 0.0(5) . .
C32 C33 C34 C35 0.0(5) . .
C32 C33 C34 C37 174.5(3) . .
C33 C34 C35 C36 0.0(6) . .
C37 C34 C35 C36 -174.8(3) . .
C34 C35 C36 C31 0.0(6) . .
C32 C31 C36 C35 0.0(6) . .
C28 C31 C36 C35 175.7(4) 1_655 .
C35 C34 C37 N7 -171.8(3) . .
C33 C34 C37 N7 13.6(4) . .
N8 C39 C40 N7 -4.9(4) . .
O1 C41 C42 C43 -1.1(5) . .
O2 C41 C42 C43 179.4(3) . .
O1 C41 C42 C47 -179.6(3) . .
O2 C41 C42 C47 0.9(4) . .
C47 C42 C43 C44 -2.5(5) . .
C41 C42 C43 C44 179.0(3) . .
C42 C43 C44 C45 2.5(5) . .
C43 C44 C45 C46 -2.7(5) . .
C43 C44 C45 C48 177.2(3) . .
C44 C45 C46 C47 3.0(5) . .
C48 C45 C46 C47 -176.9(3) . .
C45 C46 C47 C42 -3.2(5) . .
C43 C42 C47 C46 2.9(5) . .
C41 C42 C47 C46 -178.6(3) . .
C46 C45 C48 C49 -177.8(3) . .
C44 C45 C48 C49 2.4(4) . .
C46 C45 C48 C50 64.5(3) . .
C44 C45 C48 C50 -115.4(3) . .
C46 C45 C48 C51 -58.7(4) . .
C44 C45 C48 C51 121.5(3) . .
C45 C48 C49 F2 178.8(2) . .
C50 C48 C49 F2 -65.4(3) . .
C51 C48 C49 F2 55.5(3) . .
C45 C48 C49 F3 -59.7(3) . .
C50 C48 C49 F3 56.0(3) . .
C51 C48 C49 F3 176.9(2) . .
C45 C48 C49 F1 60.4(3) . .
C50 C48 C49 F1 176.1(2) . .
C51 C48 C49 F1 -63.0(3) . .
C45 C48 C50 F5 -76.8(3) . .
C49 C48 C50 F5 162.6(2) . .
C51 C48 C50 F5 46.3(3) . .
C45 C48 C50 F6 46.4(3) . .
C49 C48 C50 F6 -74.2(3) . .
C51 C48 C50 F6 169.5(2) . .
C45 C48 C50 F4 164.0(2) . .
C49 C48 C50 F4 43.4(3) . .
C51 C48 C50 F4 -72.9(3) . .
C45 C48 C51 C52 157.4(3) . .
C49 C48 C51 C52 -79.4(3) . .
C50 C48 C51 C52 38.7(3) . .
C45 C48 C51 C56 -24.5(3) . .
C49 C48 C51 C56 98.8(3) . .
C50 C48 C51 C56 -143.2(2) . .
C56 C51 C52 C53 -3.7(5) . .
C48 C51 C52 C53 174.4(3) . .
C51 C52 C53 C54 2.1(5) . .
C52 C53 C54 C55 1.6(5) . .
C52 C53 C54 C57 178.9(3) . .
C53 C54 C55 C56 -3.6(5) . .
C57 C54 C55 C56 179.1(3) . .
C54 C55 C56 C51 2.0(5) . .
C52 C51 C56 C55 1.7(5) . .
C48 C51 C56 C55 -176.5(3) . .
C53 C54 C57 O4 -157.2(3) . .
C55 C54 C57 O4 20.0(5) . .
C53 C54 C57 O3 16.5(5) . .
C55 C54 C57 O3 -166.3(3) . .
O5 C58 C59 C60 177.2(4) . .
O6 C58 C59 C60 2.1(5) . .
O5 C58 C59 C64 -3.5(6) . .
O6 C58 C59 C64 -178.5(4) . .
C64 C59 C60 C61 0.0(6) . .
C58 C59 C60 C61 179.3(3) . .
C59 C60 C61 C62 0.0(5) . .
C60 C61 C62 C63 0.0(5) . .
C60 C61 C62 C65 -173.8(3) . .
C61 C62 C63 C64 0.0(5) . .
C65 C62 C63 C64 174.2(3) . .
C62 C63 C64 C59 0.0(6) . .
C60 C59 C64 C63 0.0(6) . .
C58 C59 C64 C63 -179.3(4) . .
C61 C62 C65 C66 -24.9(4) . .
C63 C62 C65 C66 161.1(3) . .
C61 C62 C65 C67 90.9(4) . .
C63 C62 C65 C67 -83.0(3) . .
C61 C62 C65 C68 -144.3(3) . .
C63 C62 C65 C68 41.7(4) . .
C67 C65 C66 F8 73.7(3) . .
C68 C65 C66 F8 -49.4(4) . .
C62 C65 C66 F8 -172.0(3) . .
C67 C65 C66 F7 -167.3(3) . .
C68 C65 C66 F7 69.7(4) . .
C62 C65 C66 F7 -53.0(4) . .
C67 C65 C66 F9 -46.3(4) . .
C68 C65 C66 F9 -169.4(3) . .
C62 C65 C66 F9 68.0(3) . .
C66 C65 C67 F11 68.0(4) . .
C68 C65 C67 F11 -174.0(3) . .
C62 C65 C67 F11 -50.8(4) . .
C66 C65 C67 F12 -169.2(3) . .
C68 C65 C67 F12 -51.2(4) . .
C62 C65 C67 F12 72.0(3) . .
C66 C65 C67 F10 -50.6(4) . .
C68 C65 C67 F10 67.4(4) . .
C62 C65 C67 F10 -169.4(2) . .
C66 C65 C68 C73 -73.1(4) . .
C67 C65 C68 C73 168.4(3) . .
C62 C65 C68 C73 49.3(4) . .
C66 C65 C68 C69 105.4(4) . .
C67 C65 C68 C69 -13.1(5) . .
C62 C65 C68 C69 -132.2(3) . .
C73 C68 C69 C70 -3.2(5) . .
C65 C68 C69 C70 178.3(3) . .
C68 C69 C70 C71 3.9(5) . .
C69 C70 C71 C72 -0.8(5) . .
C69 C70 C71 C74 -178.9(3) . .
C70 C71 C72 C73 -3.0(5) . .
C74 C71 C72 C73 175.0(4) . .
C71 C72 C73 C68 3.7(5) . .
C69 C68 C73 C72 -0.3(5) . .
C65 C68 C73 C72 178.2(3) . .
C70 C71 C74 O7 16.5(5) . .
C72 C71 C74 O7 -161.5(3) . .
C70 C71 C74 O8 -159.5(3) . .
C72 C71 C74 O8 22.6(5) . .
N2 C1 N1 C2 -1.3(3) . .
N2 C1 N1 Zn1 179.07(17) . .
C3 C2 N1 C1 -0.7(4) . .
C3 C2 N1 Zn1 178.9(2) . .
N1 C1 N2 C3 2.7(3) . .
N1 C1 N2 C4 178.4(2) . .
C2 C3 N2 C1 -3.1(4) . .
C2 C3 N2 C4 -178.5(3) . .
C5 C4 N2 C1 120.5(3) . .
C5 C4 N2 C3 -64.8(4) . .
N4 C18 N3 C20 -0.5(3) . .
N4 C18 N3 C17 173.7(2) . .
C19 C20 N3 C18 -0.8(3) . .
C19 C20 N3 C17 -175.0(3) . .
C14 C17 N3 C18 112.3(3) . .
C14 C17 N3 C20 -74.6(4) . .
N3 C18 N4 C19 1.6(3) . .
N3 C18 N4 Zn2 -174.31(19) . .
C20 C19 N4 C18 -2.1(3) . .
C20 C19 N4 Zn2 173.62(19) . .
N6 C21 N5 C23 -1.4(3) . .
N6 C21 N5 Zn1 -177.0(2) . .
C22 C23 N5 C21 0.5(3) . .
C22 C23 N5 Zn1 176.62(19) . .
N5 C21 N6 C22 1.8(3) . .
N5 C21 N6 C24 -175.7(2) . .
C23 C22 N6 C21 -1.4(3) . .
C23 C22 N6 C24 176.2(2) . .
C25 C24 N6 C21 -85.3(4) . .
C25 C24 N6 C22 97.5(3) . .
N8 C38 N7 C40 -0.5(3) . .
N8 C38 N7 C37 177.6(2) . .
C39 C40 N7 C38 3.4(4) . .
C39 C40 N7 C37 -174.8(3) . .
C34 C37 N7 C38 -97.0(3) . .
C34 C37 N7 C40 80.7(3) . .
N7 C38 N8 C39 -2.5(3) . .
N7 C38 N8 Zn2 168.1(2) . .
C40 C39 N8 C38 4.5(4) . .
C40 C39 N8 Zn2 -166.1(2) . .
O9 C77 N9 C76 -168.6(3) . .
O9 C77 N9 C75 0.9(4) . .
O1 C41 O2 Zn1 0.5(3) . .
C42 C41 O2 Zn1 179.97(19) . .
O4 C57 O3 Zn1 -3.0(4) . 1_655
C54 C57 O3 Zn1 -176.5(2) . 1_655
O5 C58 O6 Zn2 9.0(5) . .
C59 C58 O6 Zn2 -176.1(3) . .
O8 C74 O7 Zn2 -12.7(5) . 1_455
C71 C74 O7 Zn2 171.7(3) . 1_455
C41 O2 Zn1 O3 60.25(17) . 1_455
C41 O2 Zn1 N1 175.24(15) . .
C41 O2 Zn1 N5 -74.87(17) . .
C1 N1 Zn1 O2 -8.5(2) . .
C2 N1 Zn1 O2 171.9(2) . .
C1 N1 Zn1 O3 104.6(2) . 1_455
C2 N1 Zn1 O3 -75.0(2) . 1_455
C1 N1 Zn1 N5 -119.8(2) . .
C2 N1 Zn1 N5 60.7(2) . .
C21 N5 Zn1 O2 -91.7(2) . .
C23 N5 Zn1 O2 93.3(2) . .
C21 N5 Zn1 O3 141.0(2) . 1_455
C23 N5 Zn1 O3 -34.0(2) . 1_455
C21 N5 Zn1 N1 11.9(3) . .
C23 N5 Zn1 N1 -163.08(18) . .
C58 O6 Zn2 N8 29.4(3) . .
C58 O6 Zn2 N4 -83.5(3) . .
C58 O6 Zn2 O7 132.4(2) . 1_655
C38 N8 Zn2 O6 -98.2(3) . .
C39 N8 Zn2 O6 70.6(3) . .
C38 N8 Zn2 N4 16.2(3) . .
C39 N8 Zn2 N4 -175.0(2) . .
C38 N8 Zn2 O7 157.9(2) . 1_655
C39 N8 Zn2 O7 -33.3(3) . 1_655
C18 N4 Zn2 O6 15.4(2) . .
C19 N4 Zn2 O6 -159.5(2) . .
C18 N4 Zn2 N8 -110.2(2) . .
C19 N4 Zn2 N8 74.9(2) . .
C18 N4 Zn2 O7 135.75(19) . 1_655
C19 N4 Zn2 O7 -39.2(3) . 1_655
